data_1541219
loop_
_publ_author_name
'Mazza, D.'
'Vallino, M.'
'Busca, G.'

_publ_section_title
;
 Mullite-type structures in the system Al2O3-Me2O (Me= Na, K) and
 Al2O3-B2O3
;
_journal_name_full 'Journal of the American Ceramic Society'
_journal_page_first 1929
_journal_page_last 1934
_journal_volume 75
_journal_year 1992
_chemical_formula_sum 'Al5 B O9'
_space_group_IT_number 55
_symmetry_space_group_name_Hall '-P 2 2ab'
_symmetry_space_group_name_H-M 'P b a m'
_cell_angle_alpha 90
_cell_angle_beta 90
_cell_angle_gamma 90
_cell_formula_units_Z 1
_cell_length_a 7.621
_cell_length_b 7.621
_cell_length_c 2.833
_cell_volume 164.540
_citation_journal_id_ASTM JACTAW
_cod_data_source_file Mazza_JACTAW_1992_1563.cif
_cod_data_source_block Al5B1O9
_cod_original_cell_volume 164.5396
_cod_original_formula_sum 'Al5 B1 O9'
_cod_database_code 1541219

loop_
_symmetry_equiv_pos_as_xyz
x,y,z
-x,-y,z
x+1/2,-y+1/2,-z
-x+1/2,y+1/2,-z
-x,-y,-z
x,y,-z
-x-1/2,y-1/2,z
x-1/2,-y-1/2,z

loop_
_atom_site_label
_atom_site_type_symbol
_atom_site_fract_x
_atom_site_fract_y
_atom_site_fract_z
_atom_site_occupancy
_atom_site_U_iso_or_equiv
Al3 Al+3 0.18 0.36 0.5 0.45 0.0
Al1 Al+3 0 0 0 1 0.0
Al2 Al+3 0.31 0.25 0.5 0.3 0.0
O1 O-2 0.16 0.2 0 1 0.0
O2 O-2 0.35 0.41 0.5 1 0.0
O3 O-2 0.5 0 0.5 0.5 0.0
B1 B+3 0.22 0.28 0.5 0.25 0.0
